data_7014745
loop_
_publ_author_name
'Traut, Stephan'
'H\"ahnel, Alexander Peter'
'von H\"anisch, Carsten'

_publ_section_title
;
 Dichloro organosilicon bismuthanes as precursors for rare compounds
 with a bismuth-pnictogen or bismuth-tellurium bond.
;
_journal_issue 6
_journal_name_full 'Dalton transactions (Cambridge, England : 2003)'
_journal_page_first 1365
_journal_page_last 1371
_journal_paper_doi 10.1039/c0dt01111h
_journal_volume 40
_journal_year 2011
_chemical_formula_moiety 'C32 H81 Bi O Si11 Te2'
_chemical_formula_sum 'C32 H81 Bi O Si11 Te2'
_chemical_formula_weight 1255.14
_chemical_name_systematic
;
?
;
_space_group_IT_number 2
_symmetry_cell_setting triclinic
_symmetry_space_group_name_Hall '-P 1'
_symmetry_space_group_name_H-M 'P -1'
_atom_sites_solution_hydrogens geom
_atom_sites_solution_primary direct
_atom_sites_solution_secondary difmap
_audit_creation_method SHELXL-97
_cell_angle_alpha 70.34(3)
_cell_angle_beta 88.12(3)
_cell_angle_gamma 86.74(3)
_cell_formula_units_Z 2
_cell_length_a 9.0696(18)
_cell_length_b 17.556(4)
_cell_length_c 19.768(4)
_cell_measurement_reflns_used 580
_cell_measurement_temperature 180(2)
_cell_measurement_theta_max 24.97
_cell_measurement_theta_min 1.28
_cell_volume 2959.0(12)
_computing_publication_material
;
SHELX [Includes SHELXS86, SHELXS97, SHELXL97, CIFTAB] - G. M. Sheldrick, Acta Cryst A, 2008, A64, 112-122.
;
_computing_structure_refinement 'SHELXL-97 (Sheldrick, 1997)'
_computing_structure_solution 'SHELXS-97 (Sheldrick, 1990)'
_diffrn_ambient_temperature 180(2)
_diffrn_measured_fraction_theta_full 0.953
_diffrn_measured_fraction_theta_max 0.953
_diffrn_measurement_device_type 'STOE IPDS 2'
_diffrn_measurement_method 'rotation method'
_diffrn_radiation_monochromator graphite
_diffrn_radiation_source 'fine-focus sealed tube'
_diffrn_radiation_type MoK\a
_diffrn_radiation_wavelength 0.71073
_diffrn_reflns_av_R_equivalents 0.0583
_diffrn_reflns_av_sigmaI/netI 0.0847
_diffrn_reflns_limit_h_max 9
_diffrn_reflns_limit_h_min -10
_diffrn_reflns_limit_k_max 17
_diffrn_reflns_limit_k_min -20
_diffrn_reflns_limit_l_max 23
_diffrn_reflns_limit_l_min -23
_diffrn_reflns_number 17642
_diffrn_reflns_theta_full 24.62
_diffrn_reflns_theta_max 24.62
_diffrn_reflns_theta_min 1.09
_exptl_absorpt_coefficient_mu 4.189
_exptl_absorpt_correction_T_max 0.8552
_exptl_absorpt_correction_T_min 0.4321
_exptl_absorpt_correction_type integration
_exptl_absorpt_process_details
;
(a) W. R. Busing and H. A. Levy, Acta Crystallogr. 1957, 10, 180-182.
(b) P. Coppens, L. Leiserowitz and D. Rabinovich, Acta Crystallogr. 1965, 18, 1035-1038.
;
_exptl_crystal_colour red
_exptl_crystal_density_diffrn 1.409
_exptl_crystal_density_method 'not measured'
_exptl_crystal_description rod
_exptl_crystal_F_000 1244
_exptl_crystal_size_max 0.391
_exptl_crystal_size_mid 0.057
_exptl_crystal_size_min 0.040
_refine_diff_density_max 3.630
_refine_diff_density_min -1.429
_refine_diff_density_rms 0.134
_refine_ls_extinction_method none
_refine_ls_goodness_of_fit_ref 0.971
_refine_ls_hydrogen_treatment constr
_refine_ls_matrix_type full
_refine_ls_number_parameters 462
_refine_ls_number_reflns 9509
_refine_ls_number_restraints 8
_refine_ls_restrained_S_all 0.970
_refine_ls_R_factor_all 0.0832
_refine_ls_R_factor_gt 0.0538
_refine_ls_shift/su_max 0.006
_refine_ls_shift/su_mean 0.000
_refine_ls_structure_factor_coef Fsqd
_refine_ls_weighting_details 'calc w=1/[\s^2^(Fo^2^)+(0.0590P)^2^+0.0000P] where P=(Fo^2^+2Fc^2^)/3'
_refine_ls_weighting_scheme calc
_refine_ls_wR_factor_gt 0.1113
_refine_ls_wR_factor_ref 0.1206
_reflns_number_gt 6727
_reflns_number_total 9509
_reflns_threshold_expression >2sigma(I)
_cod_data_source_file C0DT01111H.TXT
_cod_data_source_block y:\traut\crystal\st255\st255abs\p-1
_cod_original_cell_volume 2958.9(10)
_cod_original_sg_symbol_H-M P-1
_cod_database_code 7014745

loop_
_symmetry_equiv_pos_as_xyz
'x, y, z'
'-x, -y, -z'

loop_
_atom_site_label
_atom_site_type_symbol
_atom_site_fract_x
_atom_site_fract_y
_atom_site_fract_z
_atom_site_U_iso_or_equiv
_atom_site_adp_type
_atom_site_occupancy
_atom_site_symmetry_multiplicity
_atom_site_calc_flag
_atom_site_refinement_flags
_atom_site_disorder_assembly
_atom_site_disorder_group
Te1 Te 0.88790(8) 0.43981(4) 0.74446(3) 0.05207(19) Uani 1 1 d . . .
Te2 Te 0.86295(8) 0.19351(5) 0.80017(4) 0.0536(2) Uani 1 1 d . . .
Bi1 Bi 0.70913(4) 0.31821(2) 0.841721(19) 0.03901(12) Uani 1 1 d . . .
Si1 Si 0.7212(3) 0.56516(16) 0.68949(13) 0.0381(6) Uani 1 1 d . . .
Si2 Si 0.8171(3) 0.60025(19) 0.57131(13) 0.0461(7) Uani 1 1 d . . .
Si3 Si 0.7741(3) 0.66954(18) 0.73463(14) 0.0479(7) Uani 1 1 d . . .
Si4 Si 0.4664(3) 0.54870(18) 0.68748(15) 0.0457(7) Uani 1 1 d . . .
Si5 Si 0.6736(3) 0.13660(16) 0.74107(13) 0.0409(6) Uani 1 1 d . . .
Si6 Si 0.7350(3) 0.1938(2) 0.61864(15) 0.0541(8) Uani 1 1 d . . .
Si7 Si 0.7433(4) -0.00143(19) 0.79054(18) 0.0598(8) Uani 1 1 d . . .
Si8 Si 0.4183(3) 0.15679(19) 0.75996(15) 0.0479(7) Uani 1 1 d . . .
Si9 Si 1.0047(3) 0.31099(17) 0.96248(13) 0.0394(6) Uani 1 1 d . . .
Si10 Si 0.6784(3) 0.36589(18) 0.98879(13) 0.0406(6) Uani 1 1 d . . .
Si11 Si 0.7578(3) 0.18278(18) 1.01043(14) 0.0476(7) Uani 1 1 d . . .
C1 C 1.0145(12) 0.6231(7) 0.5723(5) 0.055(3) Uani 1 1 d . . .
H1A H 1.0566 0.6365 0.5237 0.066 Uiso 1 1 calc R . .
H1B H 1.0689 0.5756 0.6046 0.066 Uiso 1 1 calc R . .
H1C H 1.0220 0.6691 0.5893 0.066 Uiso 1 1 calc R . .
C2 C 0.7147(14) 0.6920(8) 0.5084(6) 0.077(4) Uani 1 1 d . . .
H2A H 0.7224 0.7381 0.5253 0.093 Uiso 1 1 calc R . .
H2B H 0.6105 0.6805 0.5073 0.093 Uiso 1 1 calc R . .
H2C H 0.7579 0.7050 0.4600 0.093 Uiso 1 1 calc R . .
C3 C 0.8043(14) 0.5151(8) 0.5353(6) 0.066(3) Uani 1 1 d . . .
H3A H 0.8467 0.5307 0.4866 0.080 Uiso 1 1 calc R . .
H3B H 0.7005 0.5029 0.5341 0.080 Uiso 1 1 calc R . .
H3C H 0.8592 0.4670 0.5664 0.080 Uiso 1 1 calc R . .
C4 C 0.7720(16) 0.7680(7) 0.6599(6) 0.071(4) Uani 1 1 d . . .
H4A H 0.7959 0.8109 0.6785 0.086 Uiso 1 1 calc R . .
H4B H 0.6736 0.7799 0.6387 0.086 Uiso 1 1 calc R . .
H4C H 0.8453 0.7650 0.6232 0.086 Uiso 1 1 calc R . .
C5 C 0.9599(14) 0.6483(8) 0.7750(7) 0.069(3) Uani 1 1 d . . .
H5A H 1.0336 0.6454 0.7385 0.083 Uiso 1 1 calc R . .
H5B H 0.9616 0.5966 0.8147 0.083 Uiso 1 1 calc R . .
H5C H 0.9828 0.6918 0.7932 0.083 Uiso 1 1 calc R . .
C6 C 0.6341(14) 0.6822(7) 0.8029(6) 0.061(3) Uani 1 1 d . . .
H6A H 0.6614 0.7262 0.8193 0.073 Uiso 1 1 calc R . .
H6B H 0.6314 0.6317 0.8439 0.073 Uiso 1 1 calc R . .
H6C H 0.5364 0.6952 0.7809 0.073 Uiso 1 1 calc R . .
C7 C 0.3838(13) 0.6543(7) 0.6501(7) 0.067(3) Uani 1 1 d . . .
H7A H 0.2770 0.6525 0.6452 0.080 Uiso 1 1 calc R . .
H7B H 0.4284 0.6817 0.6029 0.080 Uiso 1 1 calc R . .
H7C H 0.4028 0.6840 0.6827 0.080 Uiso 1 1 calc R . .
C8 C 0.3805(12) 0.4980(9) 0.7768(6) 0.068(3) Uani 1 1 d . . .
H8A H 0.3995 0.5282 0.8090 0.082 Uiso 1 1 calc R . .
H8B H 0.4231 0.4426 0.7969 0.082 Uiso 1 1 calc R . .
H8C H 0.2738 0.4966 0.7715 0.082 Uiso 1 1 calc R . .
C9 C 0.4274(13) 0.4929(8) 0.6259(7) 0.069(3) Uani 1 1 d . . .
H9A H 0.3204 0.4913 0.6217 0.083 Uiso 1 1 calc R . .
H9B H 0.4704 0.4375 0.6451 0.083 Uiso 1 1 calc R . .
H9C H 0.4708 0.5203 0.5785 0.083 Uiso 1 1 calc R . .
C10 C 0.6725(13) 0.3021(7) 0.5878(6) 0.063(3) Uani 1 1 d . . .
H10A H 0.7213 0.3299 0.6157 0.075 Uiso 1 1 calc R . .
H10B H 0.5652 0.3068 0.5945 0.075 Uiso 1 1 calc R . .
H10C H 0.6978 0.3270 0.5367 0.075 Uiso 1 1 calc R . .
C11 C 0.9398(15) 0.1863(9) 0.6050(6) 0.082(4) Uani 1 1 d . . .
H11A H 0.9642 0.2117 0.5539 0.098 Uiso 1 1 calc R . .
H11B H 0.9742 0.1292 0.6209 0.098 Uiso 1 1 calc R . .
H11C H 0.9882 0.2141 0.6330 0.098 Uiso 1 1 calc R . .
C12 C 0.6449(19) 0.1432(10) 0.5619(7) 0.093(5) Uani 1 1 d . . .
H12A H 0.5374 0.1483 0.5672 0.111 Uiso 1 1 calc R . .
H12B H 0.6771 0.0857 0.5775 0.111 Uiso 1 1 calc R . .
H12C H 0.6734 0.1691 0.5114 0.111 Uiso 1 1 calc R . .
C13 C 0.9416(16) -0.0193(9) 0.7729(8) 0.096(5) Uani 1 1 d . . .
H13A H 0.9696 -0.0769 0.7955 0.115 Uiso 1 1 calc R . .
H13B H 1.0006 0.0129 0.7928 0.115 Uiso 1 1 calc R . .
H13C H 0.9597 -0.0034 0.7209 0.115 Uiso 1 1 calc R . .
C14 C 0.632(2) -0.0625(9) 0.7534(10) 0.110(6) Uani 1 1 d . . .
H14A H 0.6494 -0.0466 0.7014 0.132 Uiso 1 1 calc R . .
H14B H 0.5272 -0.0534 0.7632 0.132 Uiso 1 1 calc R . .
H14C H 0.6609 -0.1200 0.7759 0.132 Uiso 1 1 calc R . .
C15 C 0.7099(16) -0.0357(8) 0.8903(6) 0.079(4) Uani 1 1 d . . .
H15A H 0.7398 -0.0933 0.9113 0.095 Uiso 1 1 calc R . .
H15B H 0.6047 -0.0278 0.9003 0.095 Uiso 1 1 calc R . .
H15C H 0.7677 -0.0041 0.9113 0.095 Uiso 1 1 calc R . .
C16 C 0.3267(14) 0.1253(10) 0.6921(7) 0.081(4) Uani 1 1 d . . .
H16A H 0.2193 0.1325 0.6968 0.098 Uiso 1 1 calc R . .
H16B H 0.3534 0.0682 0.6996 0.098 Uiso 1 1 calc R . .
H16C H 0.3587 0.1586 0.6439 0.098 Uiso 1 1 calc R . .
C17 C 0.3650(14) 0.2656(7) 0.7441(7) 0.068(3) Uani 1 1 d . . .
H17A H 0.3968 0.2983 0.6956 0.082 Uiso 1 1 calc R . .
H17B H 0.4127 0.2834 0.7796 0.082 Uiso 1 1 calc R . .
H17C H 0.2575 0.2722 0.7487 0.082 Uiso 1 1 calc R . .
C18 C 0.3476(12) 0.0938(7) 0.8505(6) 0.057(3) Uani 1 1 d . . .
H18C H 0.3936 0.1094 0.8878 0.068 Uiso 1 1 calc R . .
H18B H 0.3721 0.0365 0.8581 0.068 Uiso 1 1 calc R . .
H18A H 0.2402 0.1027 0.8529 0.068 Uiso 1 1 calc R . .
C19 C 0.8006(10) 0.2916(6) 0.9586(4) 0.035(2) Uani 1 1 d . . .
C20 C 1.0730(11) 0.2635(7) 1.0570(5) 0.052(3) Uani 1 1 d . . .
H20A H 1.0159 0.2867 1.0889 0.062 Uiso 1 1 calc R . .
H20B H 1.1777 0.2740 1.0584 0.062 Uiso 1 1 calc R . .
H20C H 1.0612 0.2049 1.0729 0.062 Uiso 1 1 calc R . .
C21 C 1.0477(12) 0.4191(6) 0.9384(6) 0.052(3) Uani 1 1 d . . .
H21A H 1.0164 0.4487 0.8892 0.063 Uiso 1 1 calc R . .
H21B H 1.1543 0.4232 0.9419 0.063 Uiso 1 1 calc R . .
H21C H 0.9952 0.4424 0.9715 0.063 Uiso 1 1 calc R . .
C22 C 1.1235(11) 0.2703(7) 0.9029(6) 0.054(3) Uani 1 1 d . . .
H22A H 1.1136 0.2117 0.9169 0.065 Uiso 1 1 calc R . .
H22B H 1.2267 0.2814 0.9074 0.065 Uiso 1 1 calc R . .
H22C H 1.0927 0.2964 0.8530 0.065 Uiso 1 1 calc R . .
C23 C 0.6734(13) 0.4713(7) 0.9225(5) 0.055(3) Uani 1 1 d . . .
H23A H 0.7733 0.4913 0.9150 0.066 Uiso 1 1 calc R . .
H23B H 0.6088 0.5066 0.9410 0.066 Uiso 1 1 calc R . .
H23C H 0.6352 0.4710 0.8768 0.066 Uiso 1 1 calc R . .
C24 C 0.7332(12) 0.3751(7) 1.0763(5) 0.053(3) Uani 1 1 d . . .
H24A H 0.7296 0.3221 1.1142 0.064 Uiso 1 1 calc R . .
H24B H 0.6649 0.4139 1.0885 0.064 Uiso 1 1 calc R . .
H24C H 0.8338 0.3941 1.0719 0.064 Uiso 1 1 calc R . .
C25 C 0.4811(11) 0.3387(8) 0.9987(6) 0.056(3) Uani 1 1 d . . .
H25A H 0.4453 0.3386 0.9525 0.067 Uiso 1 1 calc R . .
H25B H 0.4217 0.3784 1.0142 0.067 Uiso 1 1 calc R . .
H25C H 0.4726 0.2847 1.0347 0.067 Uiso 1 1 calc R . .
C26 C 0.9065(14) 0.1058(7) 1.0082(6) 0.064(3) Uani 1 1 d . . .
H26A H 0.9263 0.1087 0.9584 0.077 Uiso 1 1 calc R . .
H26B H 0.8747 0.0516 1.0362 0.077 Uiso 1 1 calc R . .
H26C H 0.9966 0.1165 1.0288 0.077 Uiso 1 1 calc R . .
C27 C 0.5884(13) 0.1503(7) 0.9764(6) 0.061(3) Uani 1 1 d . . .
H27A H 0.5028 0.1850 0.9808 0.073 Uiso 1 1 calc R . .
H27B H 0.5707 0.0938 1.0049 0.073 Uiso 1 1 calc R . .
H27C H 0.6038 0.1551 0.9259 0.073 Uiso 1 1 calc R . .
C28 C 0.7190(14) 0.1661(7) 1.1079(5) 0.062(3) Uani 1 1 d . . .
H28A H 0.8054 0.1795 1.1294 0.075 Uiso 1 1 calc R . .
H28B H 0.6977 0.1092 1.1326 0.075 Uiso 1 1 calc R . .
H28C H 0.6336 0.2008 1.1126 0.075 Uiso 1 1 calc R . .
O1 O 0.768(3) 0.0591(10) 1.4048(9) 0.208(11) Uani 1 1 d D . .
C31 C 0.893(5) 0.031(3) 1.451(2) 0.21(4) Uani 0.45(2) 1 d PD A 1
H31A H 0.9153 0.0744 1.4697 0.253 Uiso 0.45(2) 1 calc PR A 1
H31B H 0.9787 0.0249 1.4201 0.253 Uiso 0.45(2) 1 calc PR A 1
C32 C 0.889(9) -0.047(3) 1.515(3) 0.20(3) Uani 0.45(2) 1 d PD A 1
H32A H 0.9833 -0.0576 1.5395 0.236 Uiso 0.45(2) 1 calc PR A 1
H32B H 0.8717 -0.0925 1.4975 0.236 Uiso 0.45(2) 1 calc PR A 1
H32C H 0.8089 -0.0427 1.5476 0.236 Uiso 0.45(2) 1 calc PR A 1
C33 C 0.633(4) 0.019(2) 1.4363(19) 0.21(3) Uani 0.55(2) 1 d PD A 2
H33A H 0.5762 0.0066 1.3997 0.248 Uiso 0.45(2) 1 calc PR A 2
H33B H 0.5700 0.0533 1.4575 0.248 Uiso 0.45(2) 1 calc PR A 2
C34 C 0.689(10) -0.059(2) 1.494(2) 0.33(6) Uani 0.55(2) 1 d PD A 2
H34A H 0.6042 -0.0899 1.5182 0.392 Uiso 0.45(2) 1 calc PR A 2
H34B H 0.7451 -0.0449 1.5296 0.392 Uiso 0.45(2) 1 calc PR A 2
H34C H 0.7521 -0.0911 1.4721 0.392 Uiso 0.45(2) 1 calc PR A 2
C35 C 0.840(5) 0.131(3) 1.362(3) 0.14(2) Uani 0.45(2) 1 d PD A 1
H35A H 0.9425 0.1193 1.3491 0.171 Uiso 0.45(2) 1 calc PR A 1
H35B H 0.8367 0.1727 1.3857 0.171 Uiso 0.45(2) 1 calc PR A 1
C36 C 0.735(5) 0.152(3) 1.2987(17) 0.119(17) Uani 0.45(2) 1 d PD A 1
H36A H 0.7662 0.2016 1.2612 0.143 Uiso 0.45(2) 1 calc PR A 1
H36B H 0.6341 0.1619 1.3148 0.143 Uiso 0.45(2) 1 calc PR A 1
H36C H 0.7366 0.1077 1.2795 0.143 Uiso 0.45(2) 1 calc PR A 1
C29 C 0.699(3) 0.1230(15) 1.3450(17) 0.096(11) Uani 0.55(2) 1 d PD A 2
H29A H 0.6269 0.1573 1.3622 0.116 Uiso 0.45(2) 1 calc PR A 2
H29B H 0.6481 0.1004 1.3129 0.116 Uiso 0.45(2) 1 calc PR A 2
C30 C 0.832(5) 0.170(4) 1.307(3) 0.18(3) Uani 0.55(2) 1 d PD A 2
H30A H 0.7982 0.2162 1.2658 0.211 Uiso 0.45(2) 1 calc PR A 2
H30B H 0.9009 0.1347 1.2916 0.211 Uiso 0.45(2) 1 calc PR A 2
H30C H 0.8808 0.1905 1.3410 0.211 Uiso 0.45(2) 1 calc PR A 2

loop_
_atom_site_aniso_label
_atom_site_aniso_U_11
_atom_site_aniso_U_22
_atom_site_aniso_U_33
_atom_site_aniso_U_23
_atom_site_aniso_U_13
_atom_site_aniso_U_12
Te1 0.0452(4) 0.0504(4) 0.0496(4) -0.0047(3) 0.0086(3) 0.0074(3)
Te2 0.0403(4) 0.0620(5) 0.0710(4) -0.0394(4) -0.0064(3) 0.0033(4)
Bi1 0.0333(2) 0.0469(2) 0.03964(19) -0.01830(16) -0.00342(14) 0.00024(17)
Si1 0.0324(14) 0.0428(15) 0.0399(13) -0.0147(11) -0.0009(10) -0.0012(12)
Si2 0.0430(16) 0.0580(18) 0.0363(13) -0.0145(12) 0.0002(11) -0.0038(14)
Si3 0.0509(17) 0.0474(17) 0.0498(15) -0.0220(13) 0.0032(12) -0.0046(14)
Si4 0.0346(14) 0.0488(17) 0.0540(15) -0.0178(13) -0.0026(12) -0.0007(13)
Si5 0.0422(15) 0.0386(15) 0.0444(14) -0.0172(11) 0.0012(11) -0.0038(13)
Si6 0.0483(17) 0.064(2) 0.0474(15) -0.0162(14) 0.0021(13) -0.0004(16)
Si7 0.058(2) 0.0411(17) 0.075(2) -0.0142(15) 0.0072(15) 0.0019(15)
Si8 0.0374(15) 0.0526(18) 0.0555(16) -0.0205(14) -0.0007(12) -0.0003(14)
Si9 0.0298(13) 0.0470(16) 0.0442(13) -0.0190(12) -0.0008(10) -0.0015(12)
Si10 0.0312(14) 0.0528(17) 0.0420(13) -0.0219(12) -0.0010(10) 0.0008(13)
Si11 0.0505(17) 0.0438(17) 0.0455(14) -0.0095(12) 0.0000(12) -0.0111(14)
C1 0.048(6) 0.060(7) 0.052(6) -0.012(5) -0.001(5) 0.000(6)
C2 0.064(8) 0.085(10) 0.062(7) 0.003(6) -0.001(6) -0.001(7)
C3 0.073(8) 0.077(9) 0.057(6) -0.032(6) 0.010(6) -0.009(7)
C4 0.104(11) 0.051(7) 0.057(7) -0.014(5) 0.006(6) -0.008(7)
C5 0.067(8) 0.070(8) 0.086(8) -0.046(7) -0.015(6) -0.009(7)
C6 0.070(8) 0.057(7) 0.059(6) -0.027(5) 0.004(5) 0.003(6)
C7 0.047(7) 0.060(8) 0.096(9) -0.030(7) -0.019(6) 0.007(6)
C8 0.032(6) 0.098(10) 0.075(7) -0.031(7) 0.008(5) -0.001(6)
C9 0.040(6) 0.090(10) 0.092(9) -0.049(7) -0.001(6) -0.013(7)
C10 0.059(7) 0.058(7) 0.056(6) -0.001(5) 0.004(5) 0.002(6)
C11 0.076(9) 0.104(11) 0.051(7) -0.010(7) 0.013(6) 0.003(8)
C12 0.121(13) 0.112(12) 0.056(7) -0.042(8) 0.002(7) -0.010(10)
C13 0.077(10) 0.077(10) 0.108(11) -0.004(8) 0.020(8) 0.035(8)
C14 0.133(16) 0.057(9) 0.153(15) -0.049(10) -0.020(12) -0.012(10)
C15 0.077(9) 0.057(8) 0.075(8) 0.011(6) 0.016(7) 0.011(7)
C16 0.044(7) 0.126(13) 0.075(8) -0.037(8) -0.008(6) 0.001(8)
C17 0.054(7) 0.058(8) 0.087(8) -0.021(6) 0.017(6) 0.010(6)
C18 0.037(6) 0.062(7) 0.070(7) -0.021(6) -0.002(5) 0.002(6)
C19 0.030(5) 0.046(6) 0.031(4) -0.013(4) -0.005(3) 0.001(4)
C20 0.041(6) 0.062(7) 0.058(6) -0.026(5) -0.015(5) -0.001(5)
C21 0.039(6) 0.053(7) 0.068(7) -0.024(5) -0.004(5) -0.004(5)
C22 0.033(5) 0.066(8) 0.070(7) -0.032(6) 0.006(5) 0.002(5)
C23 0.051(7) 0.060(7) 0.060(6) -0.028(5) 0.002(5) 0.001(6)
C24 0.048(6) 0.076(8) 0.043(5) -0.031(5) 0.001(4) -0.001(6)
C25 0.041(6) 0.078(8) 0.055(6) -0.031(6) 0.005(5) 0.005(6)
C26 0.073(8) 0.046(7) 0.066(7) -0.012(5) -0.010(6) 0.009(6)
C27 0.068(8) 0.061(7) 0.055(6) -0.018(5) 0.002(5) -0.029(6)
C28 0.066(8) 0.059(7) 0.058(6) -0.012(5) 0.006(5) -0.017(6)
O1 0.38(3) 0.100(12) 0.134(14) -0.019(10) 0.017(17) -0.078(17)
C31 0.34(11) 0.17(6) 0.13(4) -0.08(5) 0.04(5) 0.11(7)
C32 0.28(10) 0.11(4) 0.16(5) -0.01(4) 0.01(5) 0.03(5)
C33 0.42(9) 0.10(3) 0.10(3) 0.00(2) -0.02(4) -0.13(4)
C34 0.72(18) 0.11(3) 0.14(4) 0.01(3) -0.21(7) -0.12(6)
C35 0.09(4) 0.14(6) 0.20(6) -0.06(5) 0.03(4) -0.01(4)
C36 0.14(4) 0.15(4) 0.06(2) -0.01(2) 0.04(2) -0.04(3)
C29 0.12(3) 0.054(17) 0.11(2) -0.020(17) 0.00(2) -0.022(18)
C30 0.08(3) 0.19(6) 0.24(7) -0.05(5) -0.03(4) -0.02(3)

loop_
_atom_type_symbol
_atom_type_description
_atom_type_scat_dispersion_real
_atom_type_scat_dispersion_imag
_atom_type_scat_source
C C 0.0033 0.0016 'International Tables Vol C Tables 4.2.6.8 and 6.1.1.4'
H H 0.0000 0.0000 'International Tables Vol C Tables 4.2.6.8 and 6.1.1.4'
O O 0.0106 0.0060 'International Tables Vol C Tables 4.2.6.8 and 6.1.1.4'
Si Si 0.0817 0.0704 'International Tables Vol C Tables 4.2.6.8 and 6.1.1.4'
Te Te -0.5308 1.6751 'International Tables Vol C Tables 4.2.6.8 and 6.1.1.4'
Bi Bi -4.1077 10.2566 'International Tables Vol C Tables 4.2.6.8 and 6.1.1.4'

loop_
_geom_angle_atom_site_label_1
_geom_angle_atom_site_label_2
_geom_angle_atom_site_label_3
_geom_angle
_geom_angle_site_symmetry_1
_geom_angle_site_symmetry_3
_geom_angle_publ_flag
Si1 Te1 Bi1 107.42(7) . . ?
Si5 Te2 Bi1 106.12(7) . . ?
C19 Bi1 Te2 101.5(2) . . ?
C19 Bi1 Te1 107.1(2) . . ?
Te2 Bi1 Te1 91.19(3) . . ?
Si4 Si1 Si2 108.93(14) . . ?
Si4 Si1 Si3 112.21(15) . . ?
Si2 Si1 Si3 107.70(14) . . ?
Si4 Si1 Te1 118.02(13) . . ?
Si2 Si1 Te1 97.35(12) . . ?
Si3 Si1 Te1 111.16(12) . . ?
C1 Si2 C3 108.9(6) . . ?
C1 Si2 C2 108.8(6) . . ?
C3 Si2 C2 107.9(6) . . ?
C1 Si2 Si1 108.5(3) . . ?
C3 Si2 Si1 111.0(4) . . ?
C2 Si2 Si1 111.7(4) . . ?
C5 Si3 C4 109.0(6) . . ?
C5 Si3 C6 109.6(6) . . ?
C4 Si3 C6 106.2(6) . . ?
C5 Si3 Si1 109.2(4) . . ?
C4 Si3 Si1 109.5(4) . . ?
C6 Si3 Si1 113.2(4) . . ?
C9 Si4 C8 109.5(6) . . ?
C9 Si4 C7 109.0(6) . . ?
C8 Si4 C7 108.8(6) . . ?
C9 Si4 Si1 110.3(4) . . ?
C8 Si4 Si1 114.7(4) . . ?
C7 Si4 Si1 104.4(4) . . ?
Si7 Si5 Si6 113.72(16) . . ?
Si7 Si5 Si8 109.86(16) . . ?
Si6 Si5 Si8 110.38(15) . . ?
Si7 Si5 Te2 99.09(13) . . ?
Si6 Si5 Te2 102.36(13) . . ?
Si8 Si5 Te2 121.07(13) . . ?
C10 Si6 C11 108.7(6) . . ?
C10 Si6 C12 108.4(7) . . ?
C11 Si6 C12 108.5(7) . . ?
C10 Si6 Si5 108.5(4) . . ?
C11 Si6 Si5 110.2(4) . . ?
C12 Si6 Si5 112.4(5) . . ?
C14 Si7 C13 109.5(8) . . ?
C14 Si7 C15 107.9(8) . . ?
C13 Si7 C15 108.8(7) . . ?
C14 Si7 Si5 110.9(6) . . ?
C13 Si7 Si5 110.6(5) . . ?
C15 Si7 Si5 109.1(4) . . ?
C16 Si8 C17 108.3(7) . . ?
C16 Si8 C18 107.5(6) . . ?
C17 Si8 C18 109.3(5) . . ?
C16 Si8 Si5 105.2(4) . . ?
C17 Si8 Si5 111.9(4) . . ?
C18 Si8 Si5 114.4(4) . . ?
C21 Si9 C22 105.9(5) . . ?
C21 Si9 C20 103.9(5) . . ?
C22 Si9 C20 108.1(5) . . ?
C21 Si9 C19 115.2(5) . . ?
C22 Si9 C19 112.9(4) . . ?
C20 Si9 C19 110.2(4) . . ?
C25 Si10 C23 103.9(5) . . ?
C25 Si10 C24 107.0(5) . . ?
C23 Si10 C24 105.8(5) . . ?
C25 Si10 C19 111.9(5) . . ?
C23 Si10 C19 113.3(4) . . ?
C24 Si10 C19 114.2(4) . . ?
C26 Si11 C28 105.7(5) . . ?
C26 Si11 C27 105.0(6) . . ?
C28 Si11 C27 105.5(5) . . ?
C26 Si11 C19 115.2(5) . . ?
C28 Si11 C19 112.2(5) . . ?
C27 Si11 C19 112.5(5) . . ?
Si11 C19 Si10 111.9(4) . . ?
Si11 C19 Si9 112.2(5) . . ?
Si10 C19 Si9 111.1(5) . . ?
Si11 C19 Bi1 105.7(4) . . ?
Si10 C19 Bi1 100.2(4) . . ?
Si9 C19 Bi1 115.1(4) . . ?
C35 O1 C31 92(3) . . ?
C35 O1 C29 56(2) . . ?
C31 O1 C29 148(3) . . ?
C35 O1 C33 150(3) . . ?
C31 O1 C33 113(3) . . ?
C29 O1 C33 97(2) . . ?
O1 C31 C32 120(5) . . ?
O1 C33 C34 104(4) . . ?
O1 C35 C36 96(3) . . ?
O1 C29 C30 102(3) . . ?

loop_
_geom_bond_atom_site_label_1
_geom_bond_atom_site_label_2
_geom_bond_distance
_geom_bond_site_symmetry_2
_geom_bond_publ_flag
Te1 Si1 2.536(3) . ?
Te1 Bi1 2.8826(14) . ?
Te2 Si5 2.535(3) . ?
Te2 Bi1 2.8638(11) . ?
Bi1 C19 2.366(8) . ?
Si1 Si4 2.349(4) . ?
Si1 Si2 2.356(4) . ?
Si1 Si3 2.369(4) . ?
Si2 C1 1.859(11) . ?
Si2 C3 1.870(12) . ?
Si2 C2 1.887(12) . ?
Si3 C5 1.853(12) . ?
Si3 C4 1.857(11) . ?
Si3 C6 1.881(11) . ?
Si4 C9 1.854(11) . ?
Si4 C8 1.856(11) . ?
Si4 C7 1.871(12) . ?
Si5 Si7 2.345(4) . ?
Si5 Si6 2.348(4) . ?
Si5 Si8 2.359(4) . ?
Si6 C10 1.852(12) . ?
Si6 C11 1.872(14) . ?
Si6 C12 1.877(13) . ?
Si7 C14 1.846(15) . ?
Si7 C13 1.851(14) . ?
Si7 C15 1.878(12) . ?
Si8 C16 1.850(12) . ?
Si8 C17 1.866(12) . ?
Si8 C18 1.874(11) . ?
Si9 C21 1.856(11) . ?
Si9 C22 1.858(10) . ?
Si9 C20 1.881(10) . ?
Si9 C19 1.910(9) . ?
Si10 C25 1.866(11) . ?
Si10 C23 1.872(11) . ?
Si10 C24 1.876(9) . ?
Si10 C19 1.898(10) . ?
Si11 C26 1.865(12) . ?
Si11 C28 1.873(11) . ?
Si11 C27 1.888(11) . ?
Si11 C19 1.894(10) . ?
O1 C35 1.43(2) . ?
O1 C31 1.44(2) . ?
O1 C29 1.459(18) . ?
O1 C33 1.460(19) . ?
C31 C32 1.52(2) . ?
C33 C34 1.528(19) . ?
C35 C36 1.53(2) . ?
C29 C30 1.528(19) . ?

loop_
_geom_torsion_atom_site_label_1
_geom_torsion_atom_site_label_2
_geom_torsion_atom_site_label_3
_geom_torsion_atom_site_label_4
_geom_torsion
_geom_torsion_site_symmetry_1
_geom_torsion_site_symmetry_2
_geom_torsion_site_symmetry_3
_geom_torsion_site_symmetry_4
_geom_torsion_publ_flag
Si5 Te2 Bi1 C19 136.3(2) . . . . ?
Si5 Te2 Bi1 Te1 -116.00(7) . . . . ?
Si1 Te1 Bi1 C19 -115.8(2) . . . . ?
Si1 Te1 Bi1 Te2 141.79(6) . . . . ?
Bi1 Te1 Si1 Si4 -23.11(14) . . . . ?
Bi1 Te1 Si1 Si2 -139.16(9) . . . . ?
Bi1 Te1 Si1 Si3 108.59(12) . . . . ?
Si4 Si1 Si2 C1 174.5(4) . . . . ?
Si3 Si1 Si2 C1 52.5(4) . . . . ?
Te1 Si1 Si2 C1 -62.5(4) . . . . ?
Si4 Si1 Si2 C3 -66.0(5) . . . . ?
Si3 Si1 Si2 C3 172.1(5) . . . . ?
Te1 Si1 Si2 C3 57.1(5) . . . . ?
Si4 Si1 Si2 C2 54.5(5) . . . . ?
Si3 Si1 Si2 C2 -67.5(5) . . . . ?
Te1 Si1 Si2 C2 177.5(5) . . . . ?
Si4 Si1 Si3 C5 153.1(5) . . . . ?
Si2 Si1 Si3 C5 -87.1(5) . . . . ?
Te1 Si1 Si3 C5 18.5(5) . . . . ?
Si4 Si1 Si3 C4 -87.6(5) . . . . ?
Si2 Si1 Si3 C4 32.3(5) . . . . ?
Te1 Si1 Si3 C4 137.8(5) . . . . ?
Si4 Si1 Si3 C6 30.7(5) . . . . ?
Si2 Si1 Si3 C6 150.6(4) . . . . ?
Te1 Si1 Si3 C6 -103.9(4) . . . . ?
Si2 Si1 Si4 C9 42.2(5) . . . . ?
Si3 Si1 Si4 C9 161.4(5) . . . . ?
Te1 Si1 Si4 C9 -67.4(5) . . . . ?
Si2 Si1 Si4 C8 166.3(5) . . . . ?
Si3 Si1 Si4 C8 -74.5(5) . . . . ?
Te1 Si1 Si4 C8 56.7(5) . . . . ?
Si2 Si1 Si4 C7 -74.7(4) . . . . ?
Si3 Si1 Si4 C7 44.4(4) . . . . ?
Te1 Si1 Si4 C7 175.7(4) . . . . ?
Bi1 Te2 Si5 Si7 -138.83(11) . . . . ?
Bi1 Te2 Si5 Si6 104.29(12) . . . . ?
Bi1 Te2 Si5 Si8 -18.95(16) . . . . ?
Si7 Si5 Si6 C10 179.8(4) . . . . ?
Si8 Si5 Si6 C10 55.8(5) . . . . ?
Te2 Si5 Si6 C10 -74.4(4) . . . . ?
Si7 Si5 Si6 C11 -61.3(6) . . . . ?
Si8 Si5 Si6 C11 174.7(6) . . . . ?
Te2 Si5 Si6 C11 44.5(6) . . . . ?
Si7 Si5 Si6 C12 59.9(6) . . . . ?
Si8 Si5 Si6 C12 -64.1(6) . . . . ?
Te2 Si5 Si6 C12 165.7(6) . . . . ?
Si6 Si5 Si7 C14 -68.4(7) . . . . ?
Si8 Si5 Si7 C14 55.8(7) . . . . ?
Te2 Si5 Si7 C14 -176.3(7) . . . . ?
Si6 Si5 Si7 C13 53.2(6) . . . . ?
Si8 Si5 Si7 C13 177.5(6) . . . . ?
Te2 Si5 Si7 C13 -54.7(6) . . . . ?
Si6 Si5 Si7 C15 172.9(5) . . . . ?
Si8 Si5 Si7 C15 -62.9(5) . . . . ?
Te2 Si5 Si7 C15 65.0(5) . . . . ?
Si7 Si5 Si8 C16 -77.7(5) . . . . ?
Si6 Si5 Si8 C16 48.5(5) . . . . ?
Te2 Si5 Si8 C16 167.9(5) . . . . ?
Si7 Si5 Si8 C17 165.0(5) . . . . ?
Si6 Si5 Si8 C17 -68.8(5) . . . . ?
Te2 Si5 Si8 C17 50.6(5) . . . . ?
Si7 Si5 Si8 C18 40.0(4) . . . . ?
Si6 Si5 Si8 C18 166.2(4) . . . . ?
Te2 Si5 Si8 C18 -74.4(4) . . . . ?
C26 Si11 C19 Si10 -160.5(5) . . . . ?
C28 Si11 C19 Si10 -39.5(6) . . . . ?
C27 Si11 C19 Si10 79.3(6) . . . . ?
C26 Si11 C19 Si9 -34.7(6) . . . . ?
C28 Si11 C19 Si9 86.3(6) . . . . ?
C27 Si11 C19 Si9 -155.0(5) . . . . ?
C26 Si11 C19 Bi1 91.5(5) . . . . ?
C28 Si11 C19 Bi1 -147.5(5) . . . . ?
C27 Si11 C19 Bi1 -28.8(6) . . . . ?
C25 Si10 C19 Si11 -45.0(6) . . . . ?
C23 Si10 C19 Si11 -162.1(5) . . . . ?
C24 Si10 C19 Si11 76.7(6) . . . . ?
C25 Si10 C19 Si9 -171.4(5) . . . . ?
C23 Si10 C19 Si9 71.6(6) . . . . ?
C24 Si10 C19 Si9 -49.7(6) . . . . ?
C25 Si10 C19 Bi1 66.5(5) . . . . ?
C23 Si10 C19 Bi1 -50.5(5) . . . . ?
C24 Si10 C19 Bi1 -171.7(4) . . . . ?
C21 Si9 C19 Si11 -162.1(5) . . . . ?
C22 Si9 C19 Si11 76.1(6) . . . . ?
C20 Si9 C19 Si11 -44.9(6) . . . . ?
C21 Si9 C19 Si10 -35.9(6) . . . . ?
C22 Si9 C19 Si10 -157.8(5) . . . . ?
C20 Si9 C19 Si10 81.2(6) . . . . ?
C21 Si9 C19 Bi1 77.0(6) . . . . ?
C22 Si9 C19 Bi1 -44.8(6) . . . . ?
C20 Si9 C19 Bi1 -165.8(5) . . . . ?
Te2 Bi1 C19 Si11 -56.6(4) . . . . ?
Te1 Bi1 C19 Si11 -151.5(3) . . . . ?
Te2 Bi1 C19 Si10 -172.9(3) . . . . ?
Te1 Bi1 C19 Si10 92.2(3) . . . . ?
Te2 Bi1 C19 Si9 67.8(5) . . . . ?
Te1 Bi1 C19 Si9 -27.0(5) . . . . ?
C35 O1 C31 C32 178(5) . . . . ?
C29 O1 C31 C32 174(5) . . . . ?
C33 O1 C31 C32 15(5) . . . . ?
C35 O1 C33 C34 -163(6) . . . . ?
C31 O1 C33 C34 -20(4) . . . . ?
C29 O1 C33 C34 172(3) . . . . ?
C31 O1 C35 C36 164(4) . . . . ?
C29 O1 C35 C36 -19(3) . . . . ?
C33 O1 C35 C36 -50(8) . . . . ?
C35 O1 C29 C30 15(5) . . . . ?
C31 O1 C29 C30 20(7) . . . . ?
C33 O1 C29 C30 180(4) . . . . ?
